data_2218955
loop_
_publ_author_name
'Wang, Cun-Kuan'
'Zhou, Feng-Yan'

_publ_section_title
;
 1,3-Dicyclohexyl-1-isonicotinoylurea monohydrate
;
_journal_coeditor_code CS2080
_journal_issue 8
_journal_name_full 'Acta Crystallographica Section E'
_journal_page_first o1451
_journal_paper_doi 10.1107/S1600536808019430
_journal_volume 64
_journal_year 2008
_chemical_formula_iupac 'C19 H27 N3 O2, H2 O'
_chemical_formula_moiety 'C19 H27 N3 O2, H2 O'
_chemical_formula_sum 'C19 H29 N3 O3'
_chemical_formula_weight 347.45
_chemical_name_systematic
;
1,3-Dicyclohexyl-1-isonicotinoylurea monohydrate
;
_space_group_IT_number 2
_symmetry_cell_setting triclinic
_symmetry_space_group_name_Hall '-P 1'
_symmetry_space_group_name_H-M 'P -1'
_atom_sites_solution_hydrogens geom
_atom_sites_solution_primary direct
_atom_sites_solution_secondary difmap
_audit_creation_method SHELXL-97
_cell_angle_alpha 98.55(3)
_cell_angle_beta 94.11(3)
_cell_angle_gamma 97.49(3)
_cell_formula_units_Z 2
_cell_length_a 6.6694(13)
_cell_length_b 11.106(2)
_cell_length_c 13.248(3)
_cell_measurement_reflns_used 3059
_cell_measurement_temperature 298(2)
_cell_measurement_theta_max 27.46
_cell_measurement_theta_min 3.12
_cell_volume 957.9(4)
_computing_cell_refinement 'SAINT (Bruker, 2003)'
_computing_data_collection 'APEX2 (Bruker, 2003)'
_computing_data_reduction 'SAINT (Bruker, 2003)'
_computing_molecular_graphics 'SHELXTL (Sheldrick, 2008)'
_computing_publication_material 'SHELXTL (Sheldrick, 2008)'
_computing_structure_refinement 'SHELXL97 (Sheldrick, 2008)'
_computing_structure_solution 'SHELXS97 (Sheldrick, 2008)'
_diffrn_ambient_temperature 298(2)
_diffrn_detector_area_resol_mean 8.40
_diffrn_measured_fraction_theta_full 0.977
_diffrn_measured_fraction_theta_max 0.977
_diffrn_measurement_device_type 'Bruker SMART CCD APEXII'
_diffrn_measurement_method '\w scans'
_diffrn_radiation_monochromator graphite
_diffrn_radiation_source 'fine-focus sealed tube'
_diffrn_radiation_type MoK\a
_diffrn_radiation_wavelength 0.71073
_diffrn_reflns_av_R_equivalents 0.0286
_diffrn_reflns_av_sigmaI/netI 0.0394
_diffrn_reflns_limit_h_max 7
_diffrn_reflns_limit_h_min -8
_diffrn_reflns_limit_k_max 14
_diffrn_reflns_limit_k_min -14
_diffrn_reflns_limit_l_max 17
_diffrn_reflns_limit_l_min -17
_diffrn_reflns_number 9385
_diffrn_reflns_theta_full 27.46
_diffrn_reflns_theta_max 27.46
_diffrn_reflns_theta_min 3.12
_diffrn_standards_decay_% 0
_diffrn_standards_interval_count 0
_diffrn_standards_number 0
_exptl_absorpt_coefficient_mu 0.082
_exptl_absorpt_correction_T_max 0.9774
_exptl_absorpt_correction_T_min 0.9679
_exptl_absorpt_correction_type multi-scan
_exptl_absorpt_process_details '(SADABS; Sheldrick, 1996)'
_exptl_crystal_colour colorless
_exptl_crystal_density_diffrn 1.205
_exptl_crystal_density_method 'not measured'
_exptl_crystal_description block
_exptl_crystal_F_000 376
_exptl_crystal_size_max 0.40
_exptl_crystal_size_mid 0.33
_exptl_crystal_size_min 0.28
_refine_diff_density_max 0.138
_refine_diff_density_min -0.193
_refine_ls_extinction_method none
_refine_ls_goodness_of_fit_ref 1.045
_refine_ls_hydrogen_treatment mixed
_refine_ls_matrix_type full
_refine_ls_number_parameters 342
_refine_ls_number_reflns 4284
_refine_ls_number_restraints 0
_refine_ls_restrained_S_all 1.045
_refine_ls_R_factor_all 0.0738
_refine_ls_R_factor_gt 0.0473
_refine_ls_shift/su_max 0.000
_refine_ls_shift/su_mean 0.000
_refine_ls_structure_factor_coef Fsqd
_refine_ls_weighting_details 'calc w=1/[\s^2^(Fo^2^)+(0.0540P)^2^+0.1047P] where P=(Fo^2^+2Fc^2^)/3'
_refine_ls_weighting_scheme calc
_refine_ls_wR_factor_gt 0.1066
_refine_ls_wR_factor_ref 0.1187
_reflns_number_gt 2948
_reflns_number_total 4284
_reflns_threshold_expression I>2\s(I)
_cod_data_source_file cs2080.cif
_cod_data_source_block I
_cod_original_cell_volume 958.0(3)
_cod_database_code 2218955
_cod_database_fobs_code 2218955

loop_
_symmetry_equiv_pos_as_xyz
'x, y, z'
'-x, -y, -z'

loop_
_atom_site_type_symbol
_atom_site_label
_atom_site_fract_x
_atom_site_fract_y
_atom_site_fract_z
_atom_site_U_iso_or_equiv
_atom_site_adp_type
_atom_site_calc_flag
_atom_site_occupancy
O O1 0.25983(16) 0.03443(9) 0.01466(8) 0.0451(3) Uani d 1
O O2 0.57498(15) 0.02624(10) 0.32408(8) 0.0437(3) Uani d 1
O O3 0.11137(18) -0.00473(13) -0.19210(11) 0.0546(3) Uani d 1
N N1 0.2456(3) -0.40235(13) 0.05844(13) 0.0635(4) Uani d 1
N N2 0.23694(19) -0.04403(11) 0.29989(9) 0.0357(3) Uani d 1
N N3 0.38649(17) 0.06272(10) 0.18085(8) 0.0325(3) Uani d 1
C C1 0.6570(4) 0.39594(16) 0.21113(19) 0.0636(5) Uani d 1
C C2 0.3121(3) 0.39686(17) 0.2711(2) 0.0667(6) Uani d 1
C C3 0.0813(4) -0.32783(19) 0.47794(19) 0.0731(6) Uani d 1
C C4 -0.0296(4) -0.2166(2) 0.48890(18) 0.0690(6) Uani d 1
C C5 0.0909(3) -0.34257(17) 0.03668(17) 0.0650(5) Uani d 1
C C6 0.5319(3) 0.45402(16) 0.29056(16) 0.0602(5) Uani d 1
C C7 0.2898(3) 0.25718(15) 0.26796(16) 0.0536(5) Uani d 1
C C8 0.6370(3) 0.25617(14) 0.20801(17) 0.0513(4) Uani d 1
C C9 0.3026(3) -0.29165(18) 0.46441(15) 0.0593(5) Uani d 1
C C10 0.4223(3) -0.33354(15) 0.09157(14) 0.0524(4) Uani d 1
C C11 0.1057(3) -0.21635(15) 0.04690(14) 0.0498(4) Uani d 1
C C12 -0.0014(3) -0.1451(2) 0.40009(15) 0.0539(4) Uani d 1
C C13 0.3287(3) -0.22376(17) 0.37377(14) 0.0505(4) Uani d 1
C C14 0.4515(3) -0.20672(14) 0.10728(12) 0.0414(4) Uani d 1
C C15 0.2219(2) -0.11014(14) 0.38727(11) 0.0371(3) Uani d 1
C C16 0.4161(2) 0.19968(12) 0.18824(12) 0.0376(3) Uani d 1
C C17 0.4089(2) 0.01254(12) 0.27488(10) 0.0326(3) Uani d 1
C C18 0.2898(2) -0.14614(12) 0.08435(10) 0.0351(3) Uani d 1
C C19 0.3093(2) -0.00917(12) 0.09085(10) 0.0324(3) Uani d 1
H H1 0.289(2) -0.0558(14) 0.4476(12) 0.039(4) Uiso d 1
H H2 0.365(2) 0.2150(14) 0.1216(13) 0.045(4) Uiso d 1
H H3 0.579(3) -0.1618(15) 0.1334(12) 0.047(4) Uiso d 1
H H4 -0.010(3) -0.1756(17) 0.0266(14) 0.064(5) Uiso d 1
H H5 0.260(3) -0.2770(17) 0.3092(15) 0.063(5) Uiso d 1
H H6 0.153(4) -0.014(2) -0.128(2) 0.093(8) Uiso d 1
H H7 -0.061(3) -0.1957(18) 0.3374(16) 0.064(6) Uiso d 1
H H8 0.341(3) 0.2358(16) 0.3374(15) 0.060(5) Uiso d 1
H H9 0.542(3) 0.5415(19) 0.2889(15) 0.074(6) Uiso d 1
H H10 0.118(3) -0.0381(17) 0.2633(15) 0.063(5) Uiso d 1
H H11 0.686(3) 0.2370(19) 0.2787(17) 0.078(6) Uiso d 1
H H12 0.212(4) -0.019(2) -0.2310(18) 0.084(7) Uiso d 1
H H13 0.538(3) -0.3773(17) 0.1074(14) 0.063(5) Uiso d 1
H H14 0.599(3) 0.4149(19) 0.1418(19) 0.084(7) Uiso d 1
H H15 0.373(3) -0.2369(19) 0.5286(17) 0.075(6) Uiso d 1
H H16 0.706(3) 0.2202(18) 0.1530(16) 0.072(6) Uiso d 1
H H17 0.473(3) -0.1978(17) 0.3659(14) 0.065(6) Uiso d 1
H H18 0.587(3) 0.4396(17) 0.3617(16) 0.067(6) Uiso d 1
H H19 0.015(3) -0.387(2) 0.4148(18) 0.086(7) Uiso d 1
H H20 -0.041(3) -0.3951(19) 0.0133(16) 0.078(6) Uiso d 1
H H21 0.258(3) 0.4170(19) 0.2025(18) 0.079(7) Uiso d 1
H H22 0.150(3) 0.2190(17) 0.2552(14) 0.066(6) Uiso d 1
H H23 0.067(3) -0.369(2) 0.5385(18) 0.087(7) Uiso d 1
H H24 0.018(4) -0.160(2) 0.554(2) 0.094(8) Uiso d 1
H H25 0.379(3) -0.3669(19) 0.4574(15) 0.072(6) Uiso d 1
H H26 0.235(3) 0.431(2) 0.3277(19) 0.093(7) Uiso d 1
H H27 -0.064(3) -0.0673(19) 0.4108(15) 0.071(6) Uiso d 1
H H28 -0.174(4) -0.239(2) 0.4927(19) 0.099(8) Uiso d 1
H H29 0.800(4) 0.430(2) 0.2219(18) 0.091(7) Uiso d 1

loop_
_atom_site_aniso_label
_atom_site_aniso_U_11
_atom_site_aniso_U_22
_atom_site_aniso_U_33
_atom_site_aniso_U_12
_atom_site_aniso_U_13
_atom_site_aniso_U_23
O1 0.0575(7) 0.0422(6) 0.0340(6) 0.0022(5) -0.0074(5) 0.0113(5)
O2 0.0385(6) 0.0526(6) 0.0395(6) 0.0011(5) -0.0045(5) 0.0143(5)
O3 0.0408(6) 0.0825(9) 0.0413(7) 0.0172(6) -0.0019(5) 0.0078(6)
N1 0.0736(11) 0.0339(7) 0.0786(11) -0.0003(8) 0.0038(9) 0.0040(7)
N2 0.0354(7) 0.0420(7) 0.0322(6) 0.0058(5) 0.0029(5) 0.0134(5)
N3 0.0406(7) 0.0281(6) 0.0287(6) 0.0027(5) 0.0015(5) 0.0066(4)
C1 0.0734(14) 0.0375(9) 0.0786(15) -0.0047(9) 0.0201(11) 0.0097(9)
C2 0.0732(14) 0.0413(10) 0.0859(16) 0.0170(10) 0.0152(12) -0.0004(10)
C3 0.1100(19) 0.0512(11) 0.0591(13) -0.0050(12) 0.0115(12) 0.0254(10)
C4 0.0696(14) 0.0793(15) 0.0660(14) 0.0037(12) 0.0264(11) 0.0335(12)
C5 0.0594(12) 0.0423(10) 0.0837(14) -0.0081(9) -0.0013(10) -0.0042(9)
C6 0.0873(15) 0.0319(9) 0.0589(12) 0.0045(9) 0.0076(10) 0.0019(8)
C7 0.0506(11) 0.0397(9) 0.0706(13) 0.0082(8) 0.0159(9) 0.0022(8)
C8 0.0533(10) 0.0342(8) 0.0661(12) -0.0008(7) 0.0210(9) 0.0059(8)
C9 0.0894(15) 0.0476(10) 0.0478(11) 0.0204(10) 0.0105(10) 0.0192(8)
C10 0.0619(11) 0.0392(9) 0.0578(11) 0.0116(9) 0.0042(9) 0.0102(8)
C11 0.0461(9) 0.0397(9) 0.0580(11) -0.0006(8) -0.0036(8) -0.0007(7)
C12 0.0492(10) 0.0645(12) 0.0537(11) 0.0056(9) 0.0152(9) 0.0253(9)
C13 0.0656(12) 0.0488(9) 0.0435(10) 0.0182(9) 0.0106(9) 0.0172(8)
C14 0.0468(9) 0.0357(8) 0.0411(8) 0.0023(7) 0.0018(7) 0.0082(6)
C15 0.0449(8) 0.0391(8) 0.0289(7) 0.0050(7) 0.0041(6) 0.0108(6)
C16 0.0530(9) 0.0272(7) 0.0323(8) 0.0048(6) 0.0011(6) 0.0064(6)
C17 0.0387(8) 0.0289(7) 0.0302(7) 0.0056(6) 0.0026(6) 0.0049(5)
C18 0.0427(8) 0.0320(7) 0.0291(7) 0.0006(6) 0.0047(6) 0.0039(5)
C19 0.0321(7) 0.0336(7) 0.0309(7) 0.0013(6) 0.0026(6) 0.0067(6)

loop_
_atom_type_symbol
_atom_type_description
_atom_type_scat_dispersion_real
_atom_type_scat_dispersion_imag
_atom_type_scat_source
C C 0.0033 0.0016 'International Tables Vol C Tables 4.2.6.8 and 6.1.1.4'
H H 0.0000 0.0000 'International Tables Vol C Tables 4.2.6.8 and 6.1.1.4'
N N 0.0061 0.0033 'International Tables Vol C Tables 4.2.6.8 and 6.1.1.4'
O O 0.0106 0.0060 'International Tables Vol C Tables 4.2.6.8 and 6.1.1.4'

loop_
_geom_angle_atom_site_label_1
_geom_angle_atom_site_label_2
_geom_angle_atom_site_label_3
_geom_angle
H6 O3 H12 107(2)
C10 N1 C5 116.45(15)
C17 N2 C15 124.07(13)
C17 N2 H10 118.8(12)
C15 N2 H10 117.0(12)
C19 N3 C17 121.70(11)
C19 N3 C16 119.75(11)
C17 N3 C16 117.70(11)
C6 C1 C8 111.14(16)
C6 C1 H14 105.6(12)
C8 C1 H14 109.7(12)
C6 C1 H29 113.1(14)
C8 C1 H29 108.9(14)
H14 C1 H29 108.3(19)
C6 C2 C7 111.16(17)
C6 C2 H21 107.2(12)
C7 C2 H21 110.3(12)
C6 C2 H26 109.6(13)
C7 C2 H26 107.3(13)
H21 C2 H26 111.3(18)
C9 C3 C4 111.04(17)
C9 C3 H19 109.2(13)
C4 C3 H19 107.8(12)
C9 C3 H23 110.5(13)
C4 C3 H23 109.8(13)
H19 C3 H23 108.4(18)
C3 C4 C12 111.67(18)
C3 C4 H24 111.1(14)
C12 C4 H24 108.5(14)
C3 C4 H28 112.3(14)
C12 C4 H28 108.1(15)
H24 C4 H28 105(2)
N1 C5 C11 123.98(18)
N1 C5 H20 115.5(11)
C11 C5 H20 120.5(12)
C2 C6 C1 110.99(17)
C2 C6 H9 109.3(12)
C1 C6 H9 109.7(12)
C2 C6 H18 108.5(11)
C1 C6 H18 108.6(11)
H9 C6 H18 109.8(16)
C16 C7 C2 110.43(16)
C16 C7 H8 107.0(10)
C2 C7 H8 111.0(10)
C16 C7 H22 110.3(11)
C2 C7 H22 112.4(11)
H8 C7 H22 105.5(15)
C16 C8 C1 110.19(16)
C16 C8 H11 105.7(12)
C1 C8 H11 109.8(12)
C16 C8 H16 107.1(12)
C1 C8 H16 109.9(12)
H11 C8 H16 114.0(16)
C3 C9 C13 111.55(18)
C3 C9 H15 110.0(12)
C13 C9 H15 108.9(12)
C3 C9 H25 111.3(11)
C13 C9 H25 110.8(11)
H15 C9 H25 104.0(16)
N1 C10 C14 124.03(17)
N1 C10 H13 116.8(11)
C14 C10 H13 119.1(11)
C5 C11 C18 118.67(17)
C5 C11 H4 121.7(11)
C18 C11 H4 119.6(11)
C15 C12 C4 111.31(16)
C15 C12 H7 106.9(12)
C4 C12 H7 109.6(12)
C15 C12 H27 107.6(11)
C4 C12 H27 111.5(11)
H7 C12 H27 109.9(16)
C9 C13 C15 110.16(14)
C9 C13 H5 109.9(11)
C15 C13 H5 105.7(10)
C9 C13 H17 111.8(11)
C15 C13 H17 108.5(11)
H5 C13 H17 110.5(16)
C10 C14 C18 118.81(16)
C10 C14 H3 120.8(10)
C18 C14 H3 120.3(10)
N2 C15 C12 108.20(13)
N2 C15 C13 112.09(12)
C12 C15 C13 110.68(15)
N2 C15 H1 108.0(9)
C12 C15 H1 110.7(9)
C13 C15 H1 107.1(9)
N3 C16 C8 112.88(13)
N3 C16 C7 110.71(13)
C8 C16 C7 111.38(14)
N3 C16 H2 105.2(9)
C8 C16 H2 108.1(9)
C7 C16 H2 108.2(9)
O2 C17 N2 126.20(13)
O2 C17 N3 120.23(13)
N2 C17 N3 113.55(12)
C11 C18 C14 118.01(14)
C11 C18 C19 118.81(14)
C14 C18 C19 123.02(13)
O1 C19 N3 122.14(13)
O1 C19 C18 119.26(12)
N3 C19 C18 118.59(12)

loop_
_geom_bond_atom_site_label_1
_geom_bond_atom_site_label_2
_geom_bond_distance
_geom_bond_publ_flag
O1 C19 1.2253(16) y
O2 C17 1.2239(17) y
O3 H6 0.89(3) ?
O3 H12 0.89(2) ?
N1 C10 1.325(2) ?
N1 C5 1.335(3) ?
N2 C17 1.3222(19) y
N2 C15 1.4628(18) y
N2 H10 0.91(2) ?
N3 C19 1.3587(18) y
N3 C17 1.4443(17) y
N3 C16 1.4957(17) y
C1 C6 1.511(3) ?
C1 C8 1.535(2) ?
C1 H14 1.03(2) ?
C1 H29 0.97(2) ?
C2 C6 1.508(3) ?
C2 C7 1.533(2) ?
C2 H21 1.02(2) ?
C2 H26 0.99(2) ?
C3 C9 1.509(3) ?
C3 C4 1.515(3) ?
C3 H19 1.02(2) ?
C3 H23 0.99(2) ?
C4 C12 1.523(3) ?
C4 H24 0.99(3) ?
C4 H28 0.97(3) ?
C5 C11 1.378(2) ?
C5 H20 0.99(2) ?
C6 H9 0.97(2) ?
C6 H18 1.03(2) ?
C7 C16 1.516(2) ?
C7 H8 1.030(19) ?
C7 H22 0.96(2) ?
C8 C16 1.513(2) ?
C8 H11 1.03(2) ?
C8 H16 0.95(2) ?
C9 C13 1.518(2) ?
C9 H15 1.01(2) ?
C9 H25 1.03(2) ?
C10 C14 1.379(2) ?
C10 H13 0.988(19) ?
C11 C18 1.382(2) ?
C11 H4 0.98(2) ?
C12 C15 1.518(2) ?
C12 H7 0.96(2) ?
C12 H27 1.00(2) ?
C13 C15 1.522(2) ?
C13 H5 1.008(19) ?
C13 H17 0.98(2) ?
C14 C18 1.382(2) ?
C14 H3 0.943(17) ?
C15 H1 0.969(16) ?
C16 H2 0.970(17) ?
C18 C19 1.4988(19) ?

loop_
_geom_hbond_atom_site_label_D
_geom_hbond_atom_site_label_H
_geom_hbond_atom_site_label_A
_geom_hbond_site_symmetry_A
_geom_hbond_distance_DH
_geom_hbond_distance_HA
_geom_hbond_distance_DA
_geom_hbond_angle_DHA
O3 H6 O1 . 0.89(3) 1.95(3) 2.7959(18) 158(2)
N2 H10 O3 2 0.91(2) 1.89(2) 2.7949(19) 170(2)
O3 H12 O2 2_655 0.89(2) 1.95(3) 2.8319(19) 171(2)

loop_
_geom_torsion_atom_site_label_1
_geom_torsion_atom_site_label_2
_geom_torsion_atom_site_label_3
_geom_torsion_atom_site_label_4
_geom_torsion
C9 C3 C4 C12 54.2(3)
C10 N1 C5 C11 -0.1(3)
C7 C2 C6 C1 56.2(3)
C8 C1 C6 C2 -56.5(3)
C6 C2 C7 C16 -56.0(3)
C6 C1 C8 C16 56.4(2)
C4 C3 C9 C13 -56.0(2)
C5 N1 C10 C14 2.1(3)
N1 C5 C11 C18 -1.7(3)
C3 C4 C12 C15 -54.4(3)
C3 C9 C13 C15 57.5(2)
N1 C10 C14 C18 -2.2(3)
C17 N2 C15 C12 171.48(14)
C17 N2 C15 C13 -66.20(19)
C4 C12 C15 N2 179.01(16)
C4 C12 C15 C13 55.8(2)
C9 C13 C15 N2 -178.00(15)
C9 C13 C15 C12 -57.1(2)
C19 N3 C16 C8 -115.27(16)
C17 N3 C16 C8 75.12(17)
C19 N3 C16 C7 119.10(16)
C17 N3 C16 C7 -50.51(18)
C1 C8 C16 N3 178.11(14)
C1 C8 C16 C7 -56.6(2)
C2 C7 C16 N3 -177.01(16)
C2 C7 C16 C8 56.5(2)
C15 N2 C17 O2 -6.0(2)
C15 N2 C17 N3 175.33(11)
C19 N3 C17 O2 123.81(15)
C16 N3 C17 O2 -66.79(17)
C19 N3 C17 N2 -57.40(17)
C16 N3 C17 N2 111.99(14)
C5 C11 C18 C14 1.6(2)
C5 C11 C18 C19 177.11(16)
C10 C14 C18 C11 0.2(2)
C10 C14 C18 C19 -175.11(14)
C17 N3 C19 O1 168.24(12)
C16 N3 C19 O1 -0.9(2)
C17 N3 C19 C18 -13.44(19)
C16 N3 C19 C18 177.38(12)
C11 C18 C19 O1 -52.43(19)
C14 C18 C19 O1 122.84(16)
C11 C18 C19 N3 129.19(15)
C14 C18 C19 N3 -55.53(19)

loop_
_cod_related_entry_id
_cod_related_entry_database
_cod_related_entry_code
1 ChemSpider 30655558
